data_2310661
loop_
_publ_author_name
'Sedlacek, P.'
'Dornberger-Schiff, K.'

_publ_section_title
;
 Das Strukturprinzip des Strontiumvanadat, Sr (V O3)2 (H2 O)4
;
_journal_name_full 'Acta Crystallographica (1,1948-23,1967)'
_journal_page_first 407
_journal_page_last 410
_journal_volume 18
_journal_year 1965
_chemical_formula_sum 'H8 O10 Sr V2'
_chemical_name_systematic 'Sr (V O3)2 (H2 O)4'
_space_group_IT_number 62
_symmetry_space_group_name_Hall '-P 2n 2a'
_symmetry_space_group_name_H-M 'P m c n'
_cell_angle_alpha 90
_cell_angle_beta 90
_cell_angle_gamma 90
_cell_formula_units_Z 4
_cell_length_a 7.38
_cell_length_b 33.6
_cell_length_c 7.16
_cell_volume 1775.451
_citation_journal_id_ASTM ACCRA9
_cod_data_source_file Sedlacek_ACCRA9_1965_1870.cif
_cod_data_source_block H8O10Sr1V2
_cod_original_sg_symbol_Hall '-P 2ac 2n (y,z,x)'
_cod_original_formula_sum 'H8 O10 Sr1 V2'
_cod_database_code 2310661

loop_
_symmetry_equiv_pos_as_xyz
x,y,z
-x,y+1/2,-z+1/2
-x+1/2,-y+1/2,z+1/2
x+1/2,-y,-z
-x,-y,-z
x,-y-1/2,z-1/2
x-1/2,y-1/2,-z-1/2
-x-1/2,y,z

loop_
_atom_site_label
_atom_site_type_symbol
_atom_site_fract_x
_atom_site_fract_y
_atom_site_fract_z
_atom_site_occupancy
_atom_site_U_iso_or_equiv
O3 O-2 0.375 0.23 0.018 1 0.0
O2 O-2 0.125 0.076 0.396 1 0.0
V1 V+5 0.125 0.214 0.038 1 0.0
O1 O-2 0.125 0.196 0.253 1 0.0
Sr1 Sr+2 0.125 0.099 0.039 0.5 0.0
O5 O-2 0.375 0.132 0.273 1 0.0
O4 O-2 0.375 0.044 0.074 1 0.0
